data_1559441
loop_
_publ_author_name
'Habekost, S.'
'Christensen, A. Norlund'
'Hazell, R. G.'

_publ_section_title
;
 A Single-Crystal X-Ray Investigation of the Structures of
 La3(OH)(CrO4)4.3.5 H2O and La2(CrO4)3.7 H2O
;
_journal_name_full 'Acta Chemica Scandinavica'
_journal_page_first 6
_journal_page_last 10
_journal_paper_doi 10.3891/acta.chem.scand.45-0006
_journal_volume 45
_journal_year 1991
_chemical_formula_sum 'Cr4 H8 La3 O20.5'
_chemical_formula_weight 960.751
_chemical_name_common
;
La3(OH)(CrO4)4 . 3.5H2O
;
_space_group_IT_number 15
_space_group_name_Hall '-C 2yc'
_space_group_name_H-M_alt 'C 1 2/c 1'
_symmetry_cell_setting monoclinic
_symmetry_Int_Tables_number 15
_symmetry_space_group_name_Hall '-C 2yc'
_symmetry_space_group_name_H-M 'C 1 2/c 1'
_cell_angle_alpha 90.
_cell_angle_beta 97.34(1)
_cell_angle_gamma 90.
_cell_formula_units_Z 8
_cell_length_a 33.187(6)
_cell_length_b 7.217(2)
_cell_length_c 14.327(3)
_cell_volume 3403.3(13)
_diffrn_ambient_temperature 293
_diffrn_radiation_probe x-ray
_diffrn_radiation_type MoK\a
_diffrn_radiation_wavelength 0.71069
_exptl_absorpt_coefficient_mu 10.1
_exptl_crystal_density_diffrn 3.75
_refine_ls_number_reflns 1511
_refine_ls_R_factor_gt 0.071
_refine_ls_wR_factor_gt 0.084
_cod_data_source_file Acta-Chem-Scand-1991-45-6-1.cif
_cod_data_source_block 1
_cod_original_cell_volume 3403.4(13)
_cod_original_sg_symbol_H-M 'C 2/c'
_cod_database_code 1559441

loop_
_space_group_symop_id
_space_group_symop_operation_xyz
1 x,y,z
2 -x,y,1/2-z
3 -x,-y,-z
4 x,-y,1/2+z
5 1/2+x,1/2+y,z
6 1/2-x,1/2+y,1/2-z
7 1/2-x,1/2-y,-z
8 1/2+x,1/2-y,1/2+z

loop_
_atom_site_label
_atom_site_type_symbol
_atom_site_thermal_displace_type
_atom_site_fract_x
_atom_site_fract_y
_atom_site_fract_z
_atom_site_occupancy
_atom_site_U_iso_or_equiv
_atom_site_calc_flag
_atom_site_refinement_flags
_atom_site_disorder_assembly
_atom_site_disorder_group
La1 La Uiso 0.16020(10) 0.1880(3) 0.1386(2) 1.000 0.0120(10) . . . .
La2 La Uiso 0.21800(10) 0.1362(3) -0.11040(10) 1.000 0.0110(10) . . . .
La3 La Uiso 0.02340(10) -0.1458(3) -0.11170(10) 1.000 0.0110(10) . . . .
Cr1 Cr Uiso 0.0596(2) 0.3458(8) -0.0229(4) 1.000 0.014(3) . . . .
Cr2 Cr Uiso 0.2459(2) -0.1533(8) 0.1713(4) 1.000 0.014(3) . . . .
Cr3 Cr Uiso 0.1465(2) -0.1600(8) -0.0800(4) 1.000 0.015(3) . . . .
Cr4 Cr Uiso 0.0614(2) -0.1099(8) 0.1620(4) 1.000 0.013(3) . . . .
Oh1 O Uiso 0.2109(7) 0.327(3) 0.0286(17) 1.000 0.007(2) . . . .
Ow1 O Uiso 0.00000 0.415(5) 0.25000 1.000 0.006(3) . . . .
Ow2 O Uiso 0.1016(7) 0.333(3) 0.2214(16) 1.000 0.006(2) . . . .
Ow3 O Uiso 0.3444(10) 0.059(4) 0.357(2) 1.000 0.016(3) . . . .
Ow4 O Uiso 0.3500(8) 0.194(4) 0.1580(18) 1.000 0.011(2) . . . .
O11 O Uiso 0.1078(7) 0.289(4) 0.0131(17) 1.000 0.006(2) . . . .
O12 O Uiso 0.0324(7) 0.333(4) 0.0696(17) 1.000 0.008(2) . . . .
O13 O Uiso 0.0577(7) 0.443(4) 0.4338(18) 1.000 0.008(2) . . . .
O14 O Uiso 0.4567(7) 0.300(3) 0.1019(16) 1.000 0.006(2) . . . .
O21 O Uiso 0.2617(9) 0.027(4) 0.122(2) 1.000 0.013(3) . . . .
O22 O Uiso 0.2254(7) 0.311(3) 0.2294(17) 1.000 0.008(2) . . . .
O23 O Uiso 0.3006(6) 0.389(3) 0.2987(15) 1.000 0.004(2) . . . .
O24 O Uiso 0.2548(7) 0.163(4) 0.3969(17) 1.000 0.008(2) . . . .
O31 O Uiso 0.1664(6) 0.110(3) 0.3216(14) 1.000 0.003(2) . . . .
O32 O Uiso 0.0998(7) 0.107(4) 0.4058(17) 1.000 0.007(2) . . . .
O33 O Uiso 0.1541(8) 0.374(4) 0.4479(18) 1.000 0.010(2) . . . .
O34 O Uiso 0.3279(7) 0.478(3) 0.4990(16) 1.000 0.005(2) . . . .
O41 O Uiso 0.4413(7) 0.190(4) 0.2970(17) 1.000 0.008(2) . . . .
O42 O Uiso 0.3919(7) 0.436(3) 0.3452(16) 1.000 0.004(2) . . . .
O43 O Uiso 0.0395(6) 0.052(3) 0.2268(14) 1.000 0.050(2) . . . .
O44 O Uiso 0.4671(7) 0.418(3) 0.4433(16) 1.000 0.006(2) . . . .

loop_
_atom_type_symbol
_atom_type_description
_atom_type_scat_dispersion_real
_atom_type_scat_dispersion_imag
_atom_type_scat_source
Cr Cr 0.3209 0.6236 ' International Tables Vol C Tables 4.2.6.8 and 6.1.1.4'
La La -0.2871 2.4523 ' International Tables Vol C Tables 4.2.6.8 and 6.1.1.4'
O O 0.0106 0.0060 ' International Tables Vol C Tables 4.2.6.8 and 6.1.1.4'

loop_
_geom_angle_atom_site_label_1
_geom_angle_atom_site_label_2
_geom_angle_atom_site_label_3
_geom_angle
_geom_angle_site_symmetry_1
_geom_angle_site_symmetry_2
_geom_angle_site_symmetry_3
_geom_angle_publ_flag
Oh1 La1 Ow2 133.1(7) . . . yes
Oh1 La1 O11 84.0(8) . . . yes
Oh1 La1 O22 66.9(7) . . . yes
Oh1 La1 O31 133.8(7) . . . yes
Oh1 La1 O23 101.0(7) . . 6_545 yes
Oh1 La1 O34 66.1(7) . . 6_545 yes
Oh1 La1 O42 144.9(7) . . 6_545 yes
Oh1 La1 Ow3 71.2(8) . . 6_555 yes
Ow2 La1 O11 73.4(8) . . . yes
Ow2 La1 O22 105.2(7) . . . yes
Ow2 La1 O31 66.9(7) . . . yes
Ow2 La1 O23 122.6(7) . . 6_545 yes
Ow2 La1 O34 141.4(7) . . 6_545 yes
Ow2 La1 O42 72.0(7) . . 6_545 yes
Ow2 La1 Ow3 62.8(8) . . 6_555 yes
O11 La1 O22 138.7(8) . . . yes
O11 La1 O31 138.1(7) . . . yes
O11 La1 O23 140.6(8) . . 6_545 yes
O11 La1 O34 77.1(8) . . 6_545 yes
O11 La1 O42 81.5(8) . . 6_545 yes
Ow3 La1 O11 71.5(9) 6_555 . . yes
O22 La1 O31 67.4(7) . . . yes
O22 La1 O23 76.0(7) . . 6_545 yes
O22 La1 O34 113.4(7) . . 6_545 yes
O22 La1 O42 138.5(7) . . 6_545 yes
Ow3 La1 O22 71.7(8) 6_555 . . yes
O23 La1 O31 61.0(7) 6_545 . . yes
O31 La1 O34 129.2(7) . . 6_545 yes
O31 La1 O42 74.1(7) . . 6_545 yes
Ow3 La1 O31 100.7(8) 6_555 . . yes
O23 La1 O34 69.8(7) 6_545 . 6_545 yes
O23 La1 O42 72.1(7) 6_545 . 6_545 yes
Ow3 La1 O23 147.3(8) 6_555 . 6_545 yes
O34 La1 O42 79.5(7) 6_545 . 6_545 yes
Ow3 La1 O34 128.8(8) 6_555 . 6_545 yes
Ow3 La1 O42 132.1(9) 6_555 . 6_545 yes
Oh1 La2 O24 123.5(8) . . 4_554 yes
Oh1 La2 O31 124.5(7) . . 4_554 yes
Oh1 La2 O34 68.1(7) . . 6_545 yes
Oh1 La2 Oh1 75.2(8) . . 7_555 yes
Oh1 La2 Ow4 77.1(8) . . 7_555 yes
Oh1 La2 O21 64.5(8) . . 7_555 yes
Oh1 La2 O22 125.1(7) . . 7_555 yes
Oh1 La2 O23 144.6(7) . . 7_555 yes
O24 La2 O31 73.4(7) 4_554 . 4_554 yes
O24 La2 O34 85.0(8) 4_554 . 6_545 yes
Oh1 La2 O24 69.1(8) 7_555 . 4_554 yes
Ow4 La2 O24 146.6(9) 7_555 . 4_554 yes
O21 La2 O24 134.9(9) 7_555 . 4_554 yes
O22 La2 O24 76.8(7) 7_555 . 4_554 yes
O23 La2 O24 91.8(7) 7_555 . 4_554 yes
O31 La2 O34 61.0(7) 4_554 . 6_545 yes
Oh1 La2 O31 142.2(7) 7_555 . 4_554 yes
Ow4 La2 O31 73.2(8) 7_555 . 4_554 yes
O21 La2 O31 143.9(8) 7_555 . 4_554 yes
O22 La2 O31 109.8(7) 7_555 . 4_554 yes
O23 La2 O31 61.2(6) 7_555 . 4_554 yes
Oh1 La2 O34 110.4(7) 7_555 . 6_545 yes
Ow4 La2 O34 79.2(8) 7_555 . 6_545 yes
O21 La2 O34 130.1(8) 7_555 . 6_545 yes
O22 La2 O34 161.6(7) 7_555 . 6_545 yes
O23 La2 O34 120.4(7) 7_555 . 6_545 yes
Oh1 La2 Ow4 144.2(8) 7_555 . 7_555 yes
Oh1 La2 O21 71.8(8) 7_555 . 7_555 yes
Oh1 La2 O22 66.1(7) 7_555 . 7_555 yes
Oh1 La2 O23 123.8(7) 7_555 . 7_555 yes
Ow4 La2 O21 76.0(9) 7_555 . 7_555 yes
Ow4 La2 O22 114.7(8) 7_555 . 7_555 yes
Ow4 La2 O23 71.8(7) 7_555 . 7_555 yes
O21 La2 O22 67.3(8) 7_555 . 7_555 yes
O21 La2 O23 91.6(8) 7_555 . 7_555 yes
O22 La2 O23 58.0(7) 7_555 . 7_555 yes
Ow1 La3 O12 68.9(7) 3_555 . 3_555 yes
Ow1 La3 O43 66.6(6) 3_555 . 3_555 yes
Ow1 La3 O13 70.3(8) 3_555 . 4_554 yes
Ow1 La3 O32 109.2(6) 3_555 . 4_554 yes
Ow1 La3 O43 67.2(6) 3_555 . 4_554 yes
Ow1 La3 O44 144.8(7) 3_555 . 6_545 yes
Ow1 La3 O14 138.8(7) 3_555 . 7_555 yes
Ow1 La3 O44 119.4(6) 3_555 . 8_454 yes
O12 La3 O43 74.0(8) 3_555 . 3_555 yes
O12 La3 O13 78.0(9) 3_555 . 4_554 yes
O12 La3 O32 145.3(9) 3_555 . 4_554 yes
O12 La3 O43 129.2(7) 3_555 . 4_554 yes
O12 La3 O44 82.3(8) 3_555 . 6_545 yes
O12 La3 O14 136.2(8) 3_555 . 7_555 yes
O12 La3 O44 71.7(8) 3_555 . 8_454 yes
O13 La3 O43 134.7(8) 4_554 . 3_555 yes
O32 La3 O43 138.8(7) 4_554 . 3_555 yes
O43 La3 O43 66.0(6) 3_555 . 4_554 yes
O43 La3 O44 125.1(7) 3_555 . 6_545 yes
O14 La3 O43 87.8(7) 7_555 . 3_555 yes
O43 La3 O44 59.3(7) 3_555 . 8_454 yes
O13 La3 O32 69.4(9) 4_554 . 4_554 yes
O13 La3 O43 109.2(8) 4_554 . 4_554 yes
O13 La3 O44 84.6(8) 4_554 . 6_545 yes
O13 La3 O14 135.9(8) 4_554 . 7_555 yes
O13 La3 O44 140.2(7) 4_554 . 8_454 yes
O32 La3 O43 74.7(7) 4_554 . 4_554 yes
O32 La3 O44 83.1(8) 4_554 . 6_545 yes
O14 La3 O32 69.0(8) 7_555 . 4_554 yes
O32 La3 O44 129.0(8) 4_554 . 8_454 yes
O43 La3 O44 147.0(7) 4_554 . 6_545 yes
O14 La3 O43 73.1(7) 7_555 . 4_554 yes
O43 La3 O44 109.9(7) 4_554 . 8_454 yes
O14 La3 O44 76.3(7) 7_555 . 6_545 yes
O44 La3 O44 66.4(7) 6_545 . 8_454 yes
O14 La3 O44 64.8(7) 7_555 . 8_454 yes
O11 Cr1 O12 109.3(12) . . . yes
O11 Cr1 O13 109.5(13) . . 4_564 yes
O11 Cr1 O14 106.5(13) . . 7_555 yes
O12 Cr1 O13 110.3(13) . . 4_564 yes
O12 Cr1 O14 110.7(13) . . 7_555 yes
O13 Cr1 O14 110.6(13) 4_564 . 7_555 yes
O21 Cr2 O22 109.0(14) . . 6_545 yes
O21 Cr2 O23 109.2(13) . . 6_545 yes
O21 Cr2 O24 111.9(14) . . 6_545 yes
O22 Cr2 O23 105.0(11) 6_545 . 6_545 yes
O22 Cr2 O24 110.7(12) 6_545 . 6_545 yes
O23 Cr2 O24 110.8(12) 6_545 . 6_545 yes
O31 Cr3 O32 109.0(12) 4_554 . 4_554 yes
O31 Cr3 O33 110.6(12) 4_554 . 4_554 yes
O31 Cr3 O34 103.7(11) 4_554 . 6_545 yes
O32 Cr3 O33 112.6(14) 4_554 . 4_554 yes
O32 Cr3 O34 110.4(13) 4_554 . 6_545 yes
O33 Cr3 O34 110.3(12) 4_554 . 6_545 yes
O41 Cr4 O43 112.2(12) 6_545 . . yes
O42 Cr4 O43 112.1(11) 6_545 . . yes
O43 Cr4 O44 100.1(11) . . 6_545 yes
O41 Cr4 O42 108.5(12) 6_545 . 6_545 yes
O41 Cr4 O44 113.2(12) 6_545 . 6_545 yes
O42 Cr4 O44 110.8(12) 6_545 . 6_545 yes
La1 Oh1 La2 113.9(8) . . . yes
La1 Oh1 La2 113.2(9) . . 7_555 yes
La2 Oh1 La2 104.8(9) . . 7_555 yes
La3 Ow1 La3 92.6(11) 3_555 . 4_555 yes
La1 O11 Cr1 149.7(14) . . . yes
La3 O12 Cr1 136.2(14) 3_555 . . yes
La3 O13 Cr1 153.7(13) 4_555 . 4_565 yes
La3 O14 Cr1 137.8(12) 7_555 . 7_555 yes
La2 O21 Cr2 156.0(17) 7_555 . . yes
La1 O22 Cr2 150.3(13) . . 6_555 yes
La1 O22 La2 109.9(9) . . 7_555 yes
La2 O22 Cr2 98.7(11) 7_555 . 6_555 yes
La1 O23 Cr2 119.6(11) 6_555 . 6_555 yes
La1 O23 La2 116.1(8) 6_555 . 7_555 yes
La2 O23 Cr2 98.2(9) 7_555 . 6_555 yes
La2 O24 Cr2 135.1(13) 4_555 . 6_555 yes
La1 O31 La2 118.9(8) . . 4_555 yes
La1 O31 Cr3 142.7(11) . . 4_555 yes
La2 O31 Cr3 98.4(9) 4_555 . 4_555 yes
La3 O32 Cr3 159.6(17) 4_555 . 4_555 yes
La1 O34 La2 111.9(8) 6_555 . 6_555 yes
La1 O34 Cr3 140.5(13) 6_555 . 6_555 yes
La2 O34 Cr3 96.9(10) 6_555 . 6_555 yes
La1 O42 Cr4 146.1(12) 6_555 . 6_555 yes
La3 O43 Cr4 101.4(9) 3_555 . . yes
La3 O43 Cr4 146.3(11) 4_555 . . yes
La3 O43 La3 105.4(7) 3_555 . 4_555 yes
La3 O44 Cr4 148.2(13) 6_555 . 6_555 yes
La3 O44 La3 113.6(9) 6_555 . 8_555 yes
La3 O44 Cr4 98.2(10) 8_555 . 6_555 yes

loop_
_geom_bond_atom_site_label_1
_geom_bond_atom_site_label_2
_geom_bond_distance
_geom_bond_site_symmetry_1
_geom_bond_site_symmetry_2
_geom_bond_publ_flag
La1 Oh1 2.65(2) . . yes
La1 Ow2 2.62(2) . . yes
La1 O11 2.45(2) . . yes
La1 O22 2.54(2) . . yes
La1 O31 2.66(2) . . yes
La1 O23 2.62(2) . 6_545 yes
La1 O34 2.56(2) . 6_545 yes
La1 O42 2.54(2) . 6_545 yes
La1 Ow3 2.68(3) . 6_555 yes
La2 Oh1 2.46(2) . . yes
La2 O24 2.48(3) . 4_554 yes
La2 O31 2.57(2) . 4_554 yes
La2 O34 2.61(2) . 6_545 yes
La2 Oh1 2.51(2) . 7_555 yes
La2 Ow4 2.58(3) . 7_555 yes
La2 O21 2.53(3) . 7_555 yes
La2 O22 2.72(2) . 7_555 yes
La2 O23 2.70(2) . 7_555 yes
La3 Ow1 2.81(2) . 3_555 yes
La3 O12 2.43(3) . 3_555 yes
La3 O43 2.58(2) . 3_555 yes
La3 O13 2.48(3) . 4_554 yes
La3 O32 2.53(2) . 4_554 yes
La3 O43 2.53(2) . 4_554 yes
La3 O44 2.44(2) . 6_545 yes
La3 O14 2.58(2) . 7_555 yes
La3 O44 2.68(2) . 8_454 yes
Cr1 O11 1.67(2) . . yes
Cr1 O12 1.70(2) . . yes
Cr1 O13 1.64(3) . 4_564 yes
Cr1 O14 1.59(2) . 7_555 yes
Cr2 O21 1.60(3) . . yes
Cr2 O22 1.63(2) . 6_545 yes
Cr2 O23 1.68(2) . 6_545 yes
Cr2 O24 1.65(3) . 6_545 yes
Cr3 O31 1.67(2) . 4_554 yes
Cr3 O32 1.58(2) . 4_554 yes
Cr3 O33 1.61(3) . 4_554 yes
Cr3 O34 1.67(2) . 6_545 yes
Cr4 O43 1.71(2) . . yes
Cr4 O41 1.57(3) . 6_545 yes
Cr4 O42 1.60(2) . 6_545 yes
Cr4 O44 1.69(2) . 6_545 yes

loop_
_geom_torsion_atom_site_label_1
_geom_torsion_atom_site_label_2
_geom_torsion_atom_site_label_3
_geom_torsion_atom_site_label_4
_geom_torsion
_geom_torsion_site_symmetry_1
_geom_torsion_site_symmetry_2
_geom_torsion_site_symmetry_3
_geom_torsion_site_symmetry_4
_geom_torsion_publ_flag
Ow2 La1 Oh1 La2 -134.4(9) . . . . no
Ow2 La1 Oh1 La2 106.0(10) . . . 7_555 no
O11 La1 Oh1 La2 -73.8(10) . . . . no
O11 La1 Oh1 La2 166.6(10) . . . 7_555 no
O22 La1 Oh1 La2 136.1(11) . . . . no
O22 La1 Oh1 La2 16.6(8) . . . 7_555 no
O31 La1 Oh1 La2 126.9(9) . . . . no
O31 La1 Oh1 La2 7.3(14) . . . 7_555 no
O23 La1 Oh1 La2 66.7(10) 6_545 . . . no
O23 La1 Oh1 La2 -52.9(9) 6_545 . . 7_555 no
O34 La1 Oh1 La2 4.7(8) 6_545 . . . no
O34 La1 Oh1 La2 -114.9(10) 6_545 . . 7_555 no
O42 La1 Oh1 La2 -7.8(18) 6_545 . . . no
O42 La1 Oh1 La2 -127.4(11) 6_545 . . 7_555 no
Ow3 La1 Oh1 La2 -146.3(12) 6_555 . . . no
Ow3 La1 Oh1 La2 94.2(10) 6_555 . . 7_555 no
Oh1 La1 O11 Cr1 -160(3) . . . . no
Ow2 La1 O11 Cr1 -22(3) . . . . no
O22 La1 O11 Cr1 -116(3) . . . . no
O31 La1 O11 Cr1 -2(4) . . . . no
O23 La1 O11 Cr1 100(3) 6_545 . . . no
O34 La1 O11 Cr1 133(3) 6_545 . . . no
O42 La1 O11 Cr1 52(3) 6_545 . . . no
Ow3 La1 O11 Cr1 -88(3) 6_555 . . . no
Oh1 La1 O22 Cr2 -178(3) . . . 6_555 no
Oh1 La1 O22 La2 -14.9(7) . . . 7_555 no
Ow2 La1 O22 Cr2 51(3) . . . 6_555 no
Ow2 La1 O22 La2 -145.8(8) . . . 7_555 no
O11 La1 O22 Cr2 133(2) . . . 6_555 no
O11 La1 O22 La2 -63.7(14) . . . 7_555 no
O31 La1 O22 Cr2 -5(2) . . . 6_555 no
O31 La1 O22 La2 157.8(10) . . . 7_555 no
O23 La1 O22 Cr2 -69(2) 6_545 . . 6_555 no
O23 La1 O22 La2 93.8(8) 6_545 . . 7_555 no
O34 La1 O22 Cr2 -130(2) 6_545 . . 6_555 no
O34 La1 O22 La2 33.4(10) 6_545 . . 7_555 no
O42 La1 O22 Cr2 -29(3) 6_545 . . 6_555 no
O42 La1 O22 La2 134.4(9) 6_545 . . 7_555 no
Ow3 La1 O22 Cr2 105(3) 6_555 . . 6_555 no
Ow3 La1 O22 La2 -91.8(10) 6_555 . . 7_555 no
Oh1 La1 O31 La2 -62.8(13) . . . 4_555 no
Oh1 La1 O31 Cr3 120.3(17) . . . 4_555 no
Ow2 La1 O31 La2 169.0(11) . . . 4_555 no
Ow2 La1 O31 Cr3 -8.0(17) . . . 4_555 no
O11 La1 O31 La2 149.0(11) . . . 4_555 no
O11 La1 O31 Cr3 -28(3) . . . 4_555 no
O22 La1 O31 La2 -72.0(9) . . . 4_555 no
O22 La1 O31 Cr3 111(2) . . . 4_555 no
O23 La1 O31 La2 14.1(8) 6_545 . . 4_555 no
O23 La1 O31 Cr3 -163(2) 6_545 . . 4_555 no
O34 La1 O31 La2 30.5(13) 6_545 . . 4_555 no
O34 La1 O31 Cr3 -146.5(17) 6_545 . . 4_555 no
O42 La1 O31 La2 92.1(10) 6_545 . . 4_555 no
O42 La1 O31 Cr3 -84.9(19) 6_545 . . 4_555 no
Ow3 La1 O31 La2 -136.9(10) 6_555 . . 4_555 no
Ow3 La1 O31 Cr3 46(2) 6_555 . . 4_555 no
Oh1 La1 O23 Cr2 3.7(13) . . 6_545 . no
Oh1 La1 O23 La2 121.2(8) . . 6_545 4_555 no
Ow2 La1 O23 Cr2 -158.1(10) . . 6_545 . no
Ow2 La1 O23 La2 -40.7(11) . . 6_545 4_555 no
O11 La1 O23 Cr2 97.7(15) . . 6_545 . no
O11 La1 O23 La2 -144.9(10) . . 6_545 4_555 no
O22 La1 O23 Cr2 -58.9(12) . . 6_545 . no
O22 La1 O23 La2 58.6(9) . . 6_545 4_555 no
O31 La1 O23 Cr2 -130.5(14) . . 6_545 . no
O31 La1 O23 La2 -13.1(7) . . 6_545 4_555 no
O34 La1 O23 Cr2 63.0(12) 6_545 . 6_545 . no
O42 La1 O23 Cr2 148.1(14) 6_545 . 6_545 . no
Ow3 La1 O23 Cr2 -69(2) 6_555 . 6_545 . no
Oh1 La1 O34 La2 -4.4(8) . . 6_545 . no
Oh1 La1 O34 Cr3 -138(2) . . 6_545 . no
Ow2 La1 O34 La2 125.6(10) . . 6_545 . no
Ow2 La1 O34 Cr3 -8(3) . . 6_545 . no
O11 La1 O34 La2 84.8(10) . . 6_545 . no
O11 La1 O34 Cr3 -48.4(19) . . 6_545 . no
O22 La1 O34 La2 -53.1(11) . . 6_545 . no
O22 La1 O34 Cr3 173.8(17) . . 6_545 . no
O31 La1 O34 La2 -132.3(8) . . 6_545 . no
O31 La1 O34 Cr3 94.6(19) . . 6_545 . no
O23 La1 O34 La2 -117.0(10) 6_545 . 6_545 . no
O23 La1 O34 Cr3 109.8(19) 6_545 . 6_545 . no
O42 La1 O34 La2 168.4(10) 6_545 . 6_545 . no
O42 La1 O34 Cr3 35.2(18) 6_545 . 6_545 . no
Ow3 La1 O34 La2 31.8(15) 6_555 . 6_545 . no
Ow3 La1 O34 Cr3 -101(2) 6_555 . 6_545 . no
Oh1 La1 O42 Cr4 -114(2) . . 6_545 . no
Ow2 La1 O42 Cr4 28(2) . . 6_545 . no
O11 La1 O42 Cr4 -48(2) . . 6_545 . no
O22 La1 O42 Cr4 120(2) . . 6_545 . no
O31 La1 O42 Cr4 98(2) . . 6_545 . no
O23 La1 O42 Cr4 162(2) 6_545 . 6_545 . no
O34 La1 O42 Cr4 -126(2) 6_545 . 6_545 . no
Ow3 La1 O42 Cr4 8(3) 6_555 . 6_545 . no
O24 La2 Oh1 La1 -72.3(12) 4_554 . . . no
O24 La2 Oh1 La2 51.9(12) 4_554 . . 7_555 no
O31 La2 Oh1 La1 19.9(13) 4_554 . . . no
O31 La2 Oh1 La2 144.1(7) 4_554 . . 7_555 no
O34 La2 Oh1 La1 -4.5(8) 6_545 . . . no
O34 La2 Oh1 La2 119.7(10) 6_545 . . 7_555 no
Oh1 La2 Oh1 La1 -124.2(10) 7_555 . . . no
Oh1 La2 Oh1 La2 0.0(7) 7_555 . . 7_555 no
Ow4 La2 Oh1 La1 78.8(10) 7_555 . . . no
Ow4 La2 Oh1 La2 -157.0(10) 7_555 . . 7_555 no
O21 La2 Oh1 La1 159.2(13) 7_555 . . . no
O21 La2 Oh1 La2 -76.6(10) 7_555 . . 7_555 no
O22 La2 Oh1 La1 -169.9(7) 7_555 . . . no
O22 La2 Oh1 La2 -45.7(11) 7_555 . . 7_555 no
O23 La2 Oh1 La1 107.5(12) 7_555 . . . no
O23 La2 Oh1 La2 -128.3(10) 7_555 . . 7_555 no
Oh1 La2 O31 Cr3 -25.8(13) . . 4_554 . no
Oh1 La2 O31 La1 152.4(8) . . 4_554 4_554 no
O24 La2 O31 Cr3 93.8(10) 4_554 . 4_554 . no
O34 La2 O31 Cr3 0.3(8) 6_545 . 4_554 . no
Oh1 La2 O31 Cr3 86.5(14) 7_555 . 4_554 . no
Ow4 La2 O31 Cr3 -86.4(10) 7_555 . 4_554 . no
O21 La2 O31 Cr3 -118.9(14) 7_555 . 4_554 . no
O22 La2 O31 Cr3 162.7(8) 7_555 . 4_554 . no
O23 La2 O31 Cr3 -164.5(12) 7_555 . 4_554 . no
Oh1 La2 O34 La1 4.6(8) . . 6_545 . no
Oh1 La2 O34 Cr3 156.7(12) . . 6_545 . no
O24 La2 O34 La1 133.8(10) 4_554 . 6_545 . no
O24 La2 O34 Cr3 -74.1(10) 4_554 . 6_545 . no
O31 La2 O34 La1 -152.4(11) 4_554 . 6_545 . no
O31 La2 O34 Cr3 -0.3(8) 4_554 . 6_545 . no
Oh1 La2 O34 La1 68.3(10) 7_555 . 6_545 . no
Oh1 La2 O34 Cr3 -139.6(9) 7_555 . 6_545 . no
Ow4 La2 O34 La1 -75.7(10) 7_555 . 6_545 . no
Ow4 La2 O34 Cr3 76.4(10) 7_555 . 6_545 . no
O21 La2 O34 La1 -14.6(15) 7_555 . 6_545 . no
O21 La2 O34 Cr3 137.5(11) 7_555 . 6_545 . no
O23 La2 O34 La1 -136.9(8) 7_555 . 6_545 . no
O23 La2 O34 Cr3 15.2(13) 7_555 . 6_545 . no
Oh1 La2 Oh1 La1 -124.6(10) . . 7_555 7_555 no
Oh1 La2 Oh1 La2 0.0(8) . . 7_555 7_555 no
Oh1 La2 O21 Cr2 -179(5) . . 7_555 7_555 no
Oh1 La2 O22 Cr2 -138.3(9) . . 7_555 4_554 no
Oh1 La2 O22 La1 33.4(12) . . 7_555 7_555 no
Oh1 La2 O23 La1 -123.5(12) . . 7_555 4_554 no
Oh1 La2 O23 Cr2 107.8(13) . . 7_555 4_554 no
O12 La3 O32 Cr3 29(5) 3_555 . 4_554 . no
O43 La3 O32 Cr3 -127(4) 3_555 . 4_554 . no
O13 La3 O32 Cr3 8(4) 4_554 . 4_554 . no
O43 La3 O32 Cr3 -110(4) 4_554 . 4_554 . no
O44 La3 O32 Cr3 95(4) 6_545 . 4_554 . no
O14 La3 O32 Cr3 173(4) 7_555 . 4_554 . no
O44 La3 O32 Cr3 147(4) 8_454 . 4_554 . no
O12 La3 O44 Cr4 111(2) 3_555 . 6_545 . no
O43 La3 O44 Cr4 175(2) 3_555 . 6_545 . no
O13 La3 O44 Cr4 32(2) 4_554 . 6_545 . no
O32 La3 O44 Cr4 -38(2) 4_554 . 6_545 . no
O43 La3 O44 Cr4 -85(3) 4_554 . 6_545 . no
O14 La3 O44 Cr4 -108(2) 7_555 . 6_545 . no
O44 La3 O44 Cr4 -176(3) 8_454 . 6_545 . no
O12 La3 O14 Cr1 72(2) 3_555 . 7_555 . no
O43 La3 O14 Cr1 136.1(19) 3_555 . 7_555 . no
O13 La3 O14 Cr1 -58(2) 4_554 . 7_555 . no
O32 La3 O14 Cr1 -78.6(19) 4_554 . 7_555 . no
O43 La3 O14 Cr1 -158(2) 4_554 . 7_555 . no
O44 La3 O14 Cr1 9.2(18) 6_545 . 7_555 . no
O44 La3 O14 Cr1 79.3(19) 8_454 . 7_555 . no
O12 Cr1 O11 La1 2(4) . . . . no
O13 Cr1 O11 La1 122(3) 4_564 . . . no
O14 Cr1 O11 La1 -118(3) 7_555 . . . no
O11 Cr1 O12 La3 -115.4(19) . . . 3_555 no
O13 Cr1 O12 La3 124.3(19) 4_564 . . 3_555 no
O14 Cr1 O12 La3 2(2) 7_555 . . 3_555 no
O11 Cr1 O14 La3 72(2) . . 7_555 . no
O12 Cr1 O14 La3 -47(2) . . 7_555 . no
O13 Cr1 O14 La3 -169.4(16) 4_564 . 7_555 . no
O22 Cr2 O21 La2 -55(4) 6_545 . . 7_555 no
O23 Cr2 O21 La2 59(4) 6_545 . . 7_555 no
O24 Cr2 O21 La2 -178(4) 6_545 . . 7_555 no
O21 Cr2 O22 La2 115.7(13) . . 6_545 4_555 no
O21 Cr2 O22 La1 -80(3) . . 6_545 6_545 no
O21 Cr2 O23 La1 10.8(17) . . 6_545 . no
O21 Cr2 O23 La2 -115.6(12) . . 6_545 4_555 no
O22 Cr2 O23 La1 127.5(12) 6_545 . 6_545 . no
O24 Cr2 O23 La1 -112.9(13) 6_545 . 6_545 . no
O32 Cr3 O31 La2 117.2(12) 4_554 . 4_554 . no
O33 Cr3 O31 La2 -118.6(12) 4_554 . 4_554 . no
O34 Cr3 O31 La2 -0.4(11) 6_545 . 4_554 . no
O31 Cr3 O32 La3 114(4) 4_554 . 4_554 . no
O33 Cr3 O32 La3 -9(4) 4_554 . 4_554 . no
O34 Cr3 O32 La3 -133(4) 6_545 . 4_554 . no
O31 Cr3 O34 La1 137.3(17) 4_554 . 6_545 . no
O31 Cr3 O34 La2 0.4(11) 4_554 . 6_545 . no
O32 Cr3 O34 La1 21(2) 4_554 . 6_545 . no
O32 Cr3 O34 La2 -116.2(12) 4_554 . 6_545 . no
O33 Cr3 O34 La1 -104(2) 4_554 . 6_545 . no
O33 Cr3 O34 La2 118.8(12) 4_554 . 6_545 . no
O41 Cr4 O43 La3 -111.1(11) 6_545 . . 3_555 no
O41 Cr4 O43 La3 31(2) 6_545 . . 4_555 no
O42 Cr4 O43 La3 126.6(10) 6_545 . . 3_555 no
O42 Cr4 O43 La3 -91(2) 6_545 . . 4_555 no
O44 Cr4 O43 La3 9.2(11) 6_545 . . 3_555 no
O44 Cr4 O43 La3 151.5(19) 6_545 . . 4_555 no
O43 Cr4 O42 La1 -38(3) . . 6_545 . no
O41 Cr4 O42 La1 -162(2) 6_545 . 6_545 . no
O44 Cr4 O42 La1 73(2) 6_545 . 6_545 . no
O43 Cr4 O44 La3 168(2) . . 6_545 . no
O43 Cr4 O44 La3 -8.7(11) . . 6_545 3_555 no
O41 Cr4 O44 La3 -73(3) 6_545 . 6_545 . no
O42 Cr4 O44 La3 49(3) 6_545 . 6_545 . no
